data_5000266
loop_
_publ_author_name
'Su, Jing-Yu'
'Zhong, Yong-Li'
'Zeng, Long-Mei'
'Lu, Yang'
'Tian, Zhi-Yue'
'Zheng, Qi-Tai'

_publ_section_title
;
 Studies on structure and conformation of marine polychlorinated
 diketopiperazines
;
_journal_issue 1
_journal_name_full 'Acta Chimica Sinica'
_journal_page_first 90
_journal_page_last 93
_journal_volume 53
_journal_year 1995
_chemical_formula_sum 'C14 H16 Cl6 N2 O2'
_space_group_IT_number 19
_symmetry_cell_setting orthorhombic
_symmetry_Int_Tables_number 19
_symmetry_space_group_name_Hall 'P 2ac 2ab'
_symmetry_space_group_name_H-M 'P 21 21 21'
_cell_angle_alpha 90
_cell_angle_beta 90
_cell_angle_gamma 90
_cell_formula_units_Z 4
_cell_length_a 6.972(1)
_cell_length_b 13.115(3)
_cell_length_c 21.258(3)
_cod_database_code 5000266

loop_
_symmetry_equiv_pos_site_id
_symmetry_equiv_pos_as_xyz
1 x,y,z
2 1/2-x,-y,1/2+z
3 1/2+x,1/2-y,-z
4 -x,1/2+y,1/2-z

loop_
_atom_site_label
_atom_site_type_symbol
_atom_site_fract_x
_atom_site_fract_y
_atom_site_fract_z
_atom_site_attached_hydrogens
C1 C 0.1038(11) 0.1110(6) 0.1420(3) 0
C2 C 0.1186(9) 0.1728(5) 0.0825(3) 0
C3 C 0.2041(10) 0.3113(5) 0.1512(3) 0
C4 C 0.0868(10) 0.2682(5) 0.2038(3) 0
C5 C 0.1476(11) 0.0143(5) 0.1458(3) 1
C6 C 0.2174(10) -0.0533(5) 0.0941(3) 1
C7 C 0.0883(12) -0.1479(6) 0.0878(4) 3
C8 C 0.4288(11) -0.0794(5) 0.1039(3) 0
C9 C 0.3372(10) 0.3790(5) 0.1645(3) 1
C10 C 0.4981(10) 0.4173(5) 0.1244(3) 1
C11 C 0.6801(12) 0.3567(7) 0.1426(4) 3
C12 C 0.5245(10) 0.5312(5) 0.1299(3) 0
C13 C -0.0788(11) 0.1170(6) 0.2443(3) 3
C14 C 0.1437(11) 0.3392(6) 0.0349(3) 3
O1 O 0.0843(8) 0.1356(4) 0.0305(2) 0
O2 O 0.0431(7) 0.3160(4) 0.2497(2) 0
Cl1 Cl 0.4673(4) -0.1535(2) 0.1726(1) 0
Cl2 Cl 0.5690(3) 0.0333(2) 0.1105(1) 0
Cl3 Cl 0.5183(4) -0.1498(2) 0.0387(1) 0
Cl4 Cl 0.3123(3) 0.5942(2) 0.1047(1) 0
Cl5 Cl 0.5726(3) 0.5705(2) 0.2088(1) 0
Cl6 Cl 0.7168(3) 0.5756(2) 0.0823(1) 0
N1 N 0.1644(8) 0.2719(4) 0.0899(2) 0
N2 N 0.0304(9) 0.1684(4) 0.1942(2) 0

loop_
_atom_type_symbol
_atom_type_radius_bond
C 0.68
Cl 0.99
N 0.68
O 0.68
